data_1534674
loop_
_publ_author_name
'Goryunov, A. V.'
'Popov, A. I.'
'Fedorov, P. P.'
'Khaidukov, N. M.'

_publ_section_title
;
 Investigation of phase structure, formed in the LiF-KF-YF3 system.
;
_journal_name_full 'Zhurnal Neorganicheskoi Khimii'
_journal_page_first 2813
_journal_page_last 2819
_journal_volume 37
_journal_year 1992
_chemical_formula_sum 'F6 K2 Li1.39 Y0.87'
_chemical_name_systematic 'K2 Li1.39 Y0.87 F6'
_space_group_crystal_system monoclinic
_space_group_IT_number 12
_space_group_name_Hall '-A 2y'
_space_group_name_H-M_alt 'A 1 2/m 1'
_cell_angle_alpha 90
_cell_angle_beta 144.75
_cell_angle_gamma 90
_cell_formula_units_Z 2
_cell_length_a 8.227
_cell_length_b 5.815
_cell_length_c 10.073
_cell_volume 278.122
_citation_journal_id_ASTM ZNOKAQ
_cod_data_source_file Goryunov_ZNOKAQ_1992_1333.cif
_cod_data_source_block F6K2Li1.39Y0.87
_cod_original_cell_volume 278.1219
_cod_database_code 1534674

loop_
_space_group_symop_id
_space_group_symop_operation_xyz
1 x,y,z
2 -x,y,-z
3 -x,-y,-z
4 x,-y,z
5 x,y+1/2,z+1/2
6 -x,y+1/2,-z+1/2
7 -x,-y+1/2,-z+1/2
8 x,-y+1/2,z+1/2

loop_
_atom_site_label
_atom_site_type_symbol
_atom_site_fract_x
_atom_site_fract_y
_atom_site_fract_z
_atom_site_occupancy
_atom_site_U_iso_or_equiv
Li3 Li+1 0.5 0 0.5 0.261 0.0
Li2 Li+1 0.5 0 0 0.43 0.0
K1 K+1 0.25008 0 0.5 1 0.0
Li1 Li+1 0 0 0 0.69 0.0
F1 F-1 0.2737 0.2736 0.2738 1 0.0
Y2 Y+3 0.5 0 0 0.569 0.0
F2 F-1 0.2738 0 0.0002 1 0.0
Y1 Y+3 0 0 0 0.301 0.0
